data_4503703
loop_
_publ_author_name
'Ye, Junwei'
'Zhang, Jingying'
'Ning, Guiling'
'Tian, Ge'
'Chen, Yan'
'Wang, Yue'

_publ_section_title
;
 Lanthanide Coordination Polymers Constructed from Dinuclear Building
 Blocks: Novel Structure Evolution from One-Dimensional Chains to
 Three-Dimensional Architectures
;
_journal_issue 8
_journal_name_full 'Crystal Growth &amp; Design'
_journal_page_first 3098
_journal_paper_doi 10.1021/cg800310j
_journal_volume 8
_journal_year 2008
_chemical_formula_sum 'C28 H15 N4 O12 Tb'
_chemical_formula_weight 758.36
_chemical_name_systematic
; 
 ? 
;
_space_group_IT_number 2
_symmetry_cell_setting triclinic
_symmetry_space_group_name_Hall '-P 1'
_symmetry_space_group_name_H-M 'P -1'
_atom_sites_solution_hydrogens geom
_atom_sites_solution_primary direct
_atom_sites_solution_secondary difmap
_audit_creation_method SHELXL-97
_cell_angle_alpha 70.60(3)
_cell_angle_beta 85.77(3)
_cell_angle_gamma 76.54(3)
_cell_formula_units_Z 2
_cell_length_a 10.228(2)
_cell_length_b 12.029(2)
_cell_length_c 12.062(2)
_cell_measurement_reflns_used 12194
_cell_measurement_temperature 293(2)
_cell_measurement_theta_max 27.49
_cell_measurement_theta_min 3.04
_cell_volume 1361.3(5)
_computing_cell_refinement RAPID-AUTO
_computing_data_collection 'RAPID-AUTO (Rigaku, 1998)'
_computing_data_reduction RAPID-AUTO
_computing_molecular_graphics SHELXP97
_computing_publication_material SHELXL97
_computing_structure_refinement 'SHELXL97 (Sheldrick, 1997)'
_computing_structure_solution 'SHELXS97 (Sheldrick, 1997)'
_diffrn_ambient_temperature 293(2)
_diffrn_detector_area_resol_mean 10.0
_diffrn_measured_fraction_theta_full 0.984
_diffrn_measured_fraction_theta_max 0.984
_diffrn_measurement_device_type 'Rigaku RAXIS-RAPID'
_diffrn_measurement_method 'Omega scan'
_diffrn_radiation_monochromator graphite
_diffrn_radiation_source 'fine-focus sealed tube'
_diffrn_radiation_type MoK\a
_diffrn_radiation_wavelength 0.71073
_diffrn_reflns_av_R_equivalents 0.0281
_diffrn_reflns_av_sigmaI/netI 0.0374
_diffrn_reflns_limit_h_max 13
_diffrn_reflns_limit_h_min -13
_diffrn_reflns_limit_k_max 14
_diffrn_reflns_limit_k_min -15
_diffrn_reflns_limit_l_max 15
_diffrn_reflns_limit_l_min -15
_diffrn_reflns_number 13472
_diffrn_reflns_theta_full 27.48
_diffrn_reflns_theta_max 27.48
_diffrn_reflns_theta_min 3.04
_diffrn_standards_decay_% none
_diffrn_standards_interval_count none
_diffrn_standards_interval_time none
_diffrn_standards_number none
_exptl_absorpt_coefficient_mu 2.674
_exptl_absorpt_correction_T_max 0.7968
_exptl_absorpt_correction_T_min 0.5771
_exptl_absorpt_correction_type empirical
_exptl_absorpt_process_details 'Higashi (1995)'
_exptl_crystal_colour white
_exptl_crystal_density_diffrn 1.850
_exptl_crystal_density_meas ?
_exptl_crystal_density_method 'not measured'
_exptl_crystal_description block
_exptl_crystal_F_000 744
_exptl_crystal_size_max 0.23
_exptl_crystal_size_mid 0.10
_exptl_crystal_size_min 0.09
_refine_diff_density_max 0.531
_refine_diff_density_min -0.677
_refine_diff_density_rms 0.102
_refine_ls_extinction_coef 0
_refine_ls_extinction_method none
_refine_ls_goodness_of_fit_ref 1.066
_refine_ls_hydrogen_treatment constr
_refine_ls_matrix_type full
_refine_ls_number_parameters 406
_refine_ls_number_reflns 6142
_refine_ls_number_restraints 6
_refine_ls_restrained_S_all 1.082
_refine_ls_R_factor_all 0.0314
_refine_ls_R_factor_gt 0.0254
_refine_ls_shift/su_max 0.021
_refine_ls_shift/su_mean 0.000
_refine_ls_structure_factor_coef Fsqd
_refine_ls_weighting_details 'calc w=1/[\s^2^(Fo^2^)+(0.0094P)^2^+1.9201P] where P=(Fo^2^+2Fc^2^)/3'
_refine_ls_weighting_scheme calc
_refine_ls_wR_factor_gt 0.0475
_refine_ls_wR_factor_ref 0.0515
_reflns_number_gt 5511
_reflns_number_total 6142
_reflns_threshold_expression >2sigma(I)
_cod_data_source_file cg800310j-file003.cif
_cod_data_source_block 1
_cod_depositor_comments
;
The following automatic conversions were performed:

'_symmetry_cell_setting' value 'Triclinic' changed to 'triclinic'
according to /home/saulius/struct/CIF-dictionaries/cif_core.dic
dictionary named 'cif_core.dic' version 2.4.1 from 2010-06-29.

Automatic conversion script
Id: cif_fix_values 1715 2011-07-08 13:25:40Z adriana 

The following automatic conversions were performed:

'_exptl_crystal_density_meas' value 'not measured' was changed to '?'
- the value is perceived as not measured.

Automatic conversion script
Id: cif_fix_values 3008 2015-01-20 13:52:24Z robertas 
;
_cod_original_cell_volume 1361.4(5)
_cod_original_sg_symbol_H-M 'P-1   '
_cod_database_code 4503703

loop_
_symmetry_equiv_pos_as_xyz
'x, y, z'
'-x, -y, -z'

loop_
_atom_site_label
_atom_site_type_symbol
_atom_site_fract_x
_atom_site_fract_y
_atom_site_fract_z
_atom_site_U_iso_or_equiv
_atom_site_adp_type
_atom_site_occupancy
_atom_site_symmetry_multiplicity
_atom_site_calc_flag
_atom_site_refinement_flags
Tb1 Tb 0.671790(13) 0.851394(13) 0.557583(13) 0.01769(4) Uani 1 1 d .
O1 O 0.8138(2) 0.7503(2) 0.73420(19) 0.0277(5) Uani 1 1 d .
O2 O 0.8821(2) 0.8927(2) 0.5907(2) 0.0350(6) Uani 1 1 d .
O3 O 1.3295(2) 0.9752(2) 0.5969(2) 0.0358(6) Uani 1 1 d .
O4 O 1.4865(2) 0.8075(2) 0.6716(2) 0.0330(5) Uani 1 1 d .
O5 O 1.3414(3) 0.5415(4) 1.0474(3) 0.0983(16) Uani 1 1 d .
O6 O 1.1395(3) 0.5209(3) 1.0685(2) 0.0509(7) Uani 1 1 d .
O7 O 0.3863(2) 0.9990(2) 0.3559(2) 0.0394(6) Uani 1 1 d .
O8 O 0.5481(2) 0.8323(2) 0.4106(2) 0.0350(5) Uani 1 1 d .
O9 O 0.7498(4) 0.6785(5) 0.0753(4) 0.1219(19) Uani 1 1 d U
O10 O 0.6320(3) 0.7510(3) -0.0881(2) 0.0576(8) Uani 1 1 d .
O11 O 0.1899(4) 0.9921(4) -0.1151(3) 0.1022(16) Uani 1 1 d .
O12 O 0.1092(4) 1.0674(4) 0.0199(4) 0.1064(17) Uani 1 1 d .
N1 N 1.2263(3) 0.5686(3) 1.0130(3) 0.0403(7) Uani 1 1 d .
N2 N 0.1968(4) 1.0041(4) -0.0207(4) 0.0651(11) Uani 1 1 d .
N3 N 0.8456(3) 0.7556(3) 0.4362(3) 0.0356(7) Uani 1 1 d .
N4 N 0.6874(3) 0.6258(2) 0.5914(3) 0.0329(6) Uani 1 1 d .
C1 C 1.0339(3) 0.7820(3) 0.7484(3) 0.0208(6) Uani 1 1 d .
C2 C 1.1321(3) 0.8404(3) 0.6875(3) 0.0213(6) Uani 1 1 d .
H2A H 1.1105 0.9025 0.6166 0.026 Uiso 1 1 calc R
C3 C 1.2627(3) 0.8069(3) 0.7313(3) 0.0217(6) Uani 1 1 d .
C4 C 1.2948(3) 0.7147(3) 0.8371(3) 0.0249(6) Uani 1 1 d .
H4A H 1.3823 0.6889 0.8661 0.030 Uiso 1 1 calc R
C5 C 1.1928(3) 0.6621(3) 0.8983(3) 0.0255(6) Uani 1 1 d .
C6 C 1.0633(3) 0.6929(3) 0.8568(3) 0.0253(6) Uani 1 1 d .
H6A H 0.9974 0.6551 0.8999 0.030 Uiso 1 1 calc R
C7 C 0.9006(3) 0.8107(3) 0.6885(3) 0.0229(6) Uani 1 1 d .
C8 C 1.3683(3) 0.8680(3) 0.6613(3) 0.0227(6) Uani 1 1 d .
C9 C 0.4455(3) 0.8903(3) 0.2243(3) 0.0270(7) Uani 1 1 d .
C10 C 0.5475(3) 0.8174(3) 0.1808(3) 0.0317(7) Uani 1 1 d .
H10A H 0.6238 0.7738 0.2262 0.038 Uiso 1 1 calc R
C11 C 0.5362(3) 0.8095(3) 0.0702(3) 0.0334(7) Uani 1 1 d .
C12 C 0.4213(4) 0.8705(3) 0.0039(3) 0.0361(8) Uani 1 1 d .
H12A H 0.4124 0.8657 -0.0704 0.043 Uiso 1 1 calc R
C13 C 0.3203(4) 0.9387(3) 0.0510(3) 0.0369(8) Uani 1 1 d .
C14 C 0.3302(3) 0.9515(3) 0.1588(3) 0.0316(7) Uani 1 1 d .
H14A H 0.2609 1.0003 0.1869 0.038 Uiso 1 1 calc R
C15 C 0.4615(3) 0.9082(3) 0.3399(3) 0.0254(7) Uani 1 1 d .
C16 C 0.6518(4) 0.7382(4) 0.0208(4) 0.0512(11) Uani 1 1 d .
C17 C 0.9262(4) 0.8164(4) 0.3635(4) 0.0539(11) Uani 1 1 d .
H17A H 0.9302 0.8912 0.3681 0.065 Uiso 1 1 calc R
C18 C 1.0060(5) 0.7752(5) 0.2801(4) 0.0710(15) Uani 1 1 d .
H18A H 1.0623 0.8212 0.2314 0.085 Uiso 1 1 calc R
C19 C 1.0002(5) 0.6685(5) 0.2714(4) 0.0717(16) Uani 1 1 d .
H19A H 1.0518 0.6402 0.2155 0.086 Uiso 1 1 calc R
C20 C 0.9166(5) 0.5995(4) 0.3463(4) 0.0572(12) Uani 1 1 d .
C21 C 0.9055(6) 0.4857(5) 0.3428(6) 0.0811(18) Uani 1 1 d .
H21A H 0.9555 0.4539 0.2884 0.097 Uiso 1 1 calc R
C22 C 0.8251(6) 0.4236(5) 0.4156(6) 0.0847(19) Uani 1 1 d .
H22A H 0.8187 0.3499 0.4097 0.102 Uiso 1 1 calc R
C23 C 0.7475(5) 0.4657(4) 0.5035(5) 0.0587(13) Uani 1 1 d .
C24 C 0.6647(6) 0.4026(4) 0.5834(6) 0.0812(18) Uani 1 1 d .
H24A H 0.6548 0.3287 0.5804 0.097 Uiso 1 1 calc R
C25 C 0.5981(6) 0.4475(4) 0.6659(6) 0.0765(16) Uani 1 1 d .
H25A H 0.5433 0.4048 0.7204 0.092 Uiso 1 1 calc R
C26 C 0.6136(4) 0.5603(3) 0.6674(4) 0.0510(10) Uani 1 1 d .
H26A H 0.5692 0.5900 0.7253 0.061 Uiso 1 1 calc R
C27 C 0.7559(4) 0.5788(3) 0.5099(3) 0.0389(9) Uani 1 1 d .
C28 C 0.8409(4) 0.6466(3) 0.4296(3) 0.0397(9) Uani 1 1 d .
H10 H 0.6903 0.7259 -0.1076 0.048 Uiso 1 1 d .

loop_
_atom_site_aniso_label
_atom_site_aniso_U_11
_atom_site_aniso_U_22
_atom_site_aniso_U_33
_atom_site_aniso_U_23
_atom_site_aniso_U_13
_atom_site_aniso_U_12
Tb1 0.01615(7) 0.01939(7) 0.01723(7) -0.00499(5) 0.00061(4) -0.00493(5)
O1 0.0223(10) 0.0334(12) 0.0272(12) -0.0045(10) -0.0004(8) -0.0135(9)
O2 0.0243(11) 0.0400(14) 0.0318(13) 0.0054(11) -0.0039(9) -0.0141(10)
O3 0.0343(12) 0.0315(13) 0.0338(14) 0.0049(10) -0.0015(10) -0.0146(10)
O4 0.0184(11) 0.0395(13) 0.0360(14) -0.0053(11) 0.0057(9) -0.0087(10)
O5 0.059(2) 0.125(3) 0.063(2) 0.051(2) -0.0329(17) -0.038(2)
O6 0.0547(16) 0.0540(17) 0.0314(15) 0.0101(13) 0.0069(12) -0.0248(14)
O7 0.0383(13) 0.0432(14) 0.0475(16) -0.0309(13) -0.0002(11) -0.0063(11)
O8 0.0475(14) 0.0331(13) 0.0265(13) -0.0108(10) -0.0123(10) -0.0073(11)
O9 0.091(3) 0.185(4) 0.080(3) -0.088(3) -0.032(2) 0.065(3)
O10 0.0577(17) 0.085(2) 0.0333(16) -0.0321(16) 0.0105(13) -0.0051(16)
O11 0.107(3) 0.130(4) 0.064(3) -0.055(3) -0.054(2) 0.034(3)
O12 0.083(3) 0.138(4) 0.089(3) -0.066(3) -0.046(2) 0.050(3)
N1 0.0384(17) 0.0457(18) 0.0264(16) 0.0058(14) -0.0056(13) -0.0135(14)
N2 0.065(2) 0.072(3) 0.053(3) -0.027(2) -0.030(2) 0.012(2)
N3 0.0366(15) 0.0308(15) 0.0345(17) -0.0116(13) 0.0073(12) 0.0012(13)
N4 0.0397(16) 0.0245(14) 0.0314(16) -0.0046(12) -0.0060(12) -0.0059(12)
C1 0.0188(13) 0.0230(14) 0.0219(15) -0.0095(12) 0.0001(11) -0.0040(11)
C2 0.0219(14) 0.0199(14) 0.0201(15) -0.0044(12) -0.0007(11) -0.0035(12)
C3 0.0188(13) 0.0228(14) 0.0239(16) -0.0065(12) 0.0023(11) -0.0078(12)
C4 0.0209(14) 0.0294(16) 0.0223(16) -0.0048(13) -0.0013(11) -0.0063(12)
C5 0.0287(16) 0.0251(15) 0.0192(15) 0.0001(12) -0.0027(12) -0.0088(13)
C6 0.0232(14) 0.0307(16) 0.0217(16) -0.0057(13) 0.0027(11) -0.0106(13)
C7 0.0184(14) 0.0263(15) 0.0243(16) -0.0088(13) 0.0027(11) -0.0057(12)
C8 0.0242(15) 0.0302(16) 0.0160(14) -0.0066(12) -0.0024(11) -0.0109(13)
C9 0.0337(17) 0.0259(16) 0.0245(17) -0.0100(13) 0.0020(13) -0.0104(13)
C10 0.0374(18) 0.0330(18) 0.0272(18) -0.0125(14) -0.0024(14) -0.0079(15)
C11 0.0420(19) 0.0359(18) 0.0258(18) -0.0141(15) 0.0006(14) -0.0095(15)
C12 0.050(2) 0.042(2) 0.0221(18) -0.0133(15) -0.0043(15) -0.0139(17)
C13 0.0395(19) 0.039(2) 0.032(2) -0.0104(16) -0.0149(15) -0.0047(16)
C14 0.0352(17) 0.0327(17) 0.0285(18) -0.0129(14) -0.0061(13) -0.0045(14)
C15 0.0307(16) 0.0272(16) 0.0248(17) -0.0121(13) 0.0043(13) -0.0146(13)
C16 0.050(2) 0.068(3) 0.042(2) -0.036(2) -0.0006(19) 0.001(2)
C17 0.051(2) 0.042(2) 0.058(3) -0.012(2) 0.022(2) -0.0024(19)
C18 0.062(3) 0.074(3) 0.058(3) -0.016(3) 0.030(2) 0.005(3)
C19 0.072(3) 0.078(4) 0.053(3) -0.032(3) 0.020(3) 0.016(3)
C20 0.061(3) 0.056(3) 0.052(3) -0.032(2) -0.008(2) 0.016(2)
C21 0.094(4) 0.075(4) 0.086(4) -0.061(4) 0.001(3) 0.010(3)
C22 0.108(5) 0.055(3) 0.113(5) -0.065(4) -0.008(4) -0.002(3)
C23 0.071(3) 0.034(2) 0.076(3) -0.027(2) -0.019(3) -0.003(2)
C24 0.102(4) 0.036(2) 0.118(5) -0.034(3) -0.010(4) -0.023(3)
C25 0.089(4) 0.039(2) 0.099(5) -0.008(3) 0.008(3) -0.034(3)
C26 0.065(3) 0.031(2) 0.052(3) -0.0039(18) 0.002(2) -0.0152(19)
C27 0.047(2) 0.0253(17) 0.044(2) -0.0163(16) -0.0125(17) 0.0027(16)
C28 0.043(2) 0.0347(18) 0.037(2) -0.0157(16) -0.0055(16) 0.0086(16)

loop_
_atom_type_symbol
_atom_type_description
_atom_type_scat_dispersion_real
_atom_type_scat_dispersion_imag
_atom_type_scat_source
C C 0.0033 0.0016 'International Tables Vol C Tables 4.2.6.8 and 6.1.1.4'
H H 0.0000 0.0000 'International Tables Vol C Tables 4.2.6.8 and 6.1.1.4'
N N 0.0061 0.0033 'International Tables Vol C Tables 4.2.6.8 and 6.1.1.4'
O O 0.0106 0.0060 'International Tables Vol C Tables 4.2.6.8 and 6.1.1.4'
Tb Tb -0.1723 4.1537 'International Tables Vol C Tables 4.2.6.8 and 6.1.1.4'

loop_
_geom_angle_atom_site_label_1
_geom_angle_atom_site_label_2
_geom_angle_atom_site_label_3
_geom_angle
_geom_angle_site_symmetry_1
_geom_angle_site_symmetry_3
O3 Tb1 O7 76.74(10) 2_776 2_676
O3 Tb1 O4 124.76(9) 2_776 1_455
O7 Tb1 O4 75.68(9) 2_676 1_455
O3 Tb1 O8 75.83(9) 2_776 .
O7 Tb1 O8 125.67(9) 2_676 .
O4 Tb1 O8 83.00(9) 1_455 .
O3 Tb1 O2 79.75(9) 2_776 .
O7 Tb1 O2 75.15(9) 2_676 .
O4 Tb1 O2 135.21(9) 1_455 .
O8 Tb1 O2 141.79(9) . .
O3 Tb1 O1 132.39(8) 2_776 .
O7 Tb1 O1 81.71(9) 2_676 .
O4 Tb1 O1 89.02(8) 1_455 .
O8 Tb1 O1 147.76(8) . .
O2 Tb1 O1 53.69(8) . .
O3 Tb1 N3 83.80(10) 2_776 .
O7 Tb1 N3 145.57(10) 2_676 .
O4 Tb1 N3 138.17(9) 1_455 .
O8 Tb1 N3 74.92(9) . .
O2 Tb1 N3 73.60(10) . .
O1 Tb1 N3 91.20(9) . .
O3 Tb1 N4 138.28(9) 2_776 .
O7 Tb1 N4 144.00(10) 2_676 .
O4 Tb1 N4 75.25(9) 1_455 .
O8 Tb1 N4 70.73(9) . .
O2 Tb1 N4 112.87(9) . .
O1 Tb1 N4 77.03(9) . .
N3 Tb1 N4 64.12(10) . .
C7 O1 Tb1 90.78(18) . .
C7 O2 Tb1 93.27(18) . .
C8 O3 Tb1 158.6(2) . 2_776
C8 O4 Tb1 128.8(2) . 1_655
C15 O7 Tb1 153.7(2) . 2_676
C15 O8 Tb1 130.8(2) . .
C16 O10 H10 106.3 . .
O6 N1 O5 122.7(3) . .
O6 N1 C5 119.3(3) . .
O5 N1 C5 118.0(3) . .
O11 N2 O12 124.2(4) . .
O11 N2 C13 118.2(4) . .
O12 N2 C13 117.6(4) . .
C17 N3 C28 117.7(3) . .
C17 N3 Tb1 122.0(2) . .
C28 N3 Tb1 119.3(2) . .
C26 N4 C27 117.5(3) . .
C26 N4 Tb1 124.1(3) . .
C27 N4 Tb1 117.1(2) . .
C2 C1 C6 120.2(3) . .
C2 C1 C7 117.8(3) . .
C6 C1 C7 121.9(3) . .
C1 C2 C3 120.7(3) . .
C1 C2 H2A 119.7 . .
C3 C2 H2A 119.7 . .
C4 C3 C2 119.7(3) . .
C4 C3 C8 120.7(3) . .
C2 C3 C8 119.6(3) . .
C3 C4 C5 118.1(3) . .
C3 C4 H4A 120.9 . .
C5 C4 H4A 120.9 . .
C6 C5 C4 123.3(3) . .
C6 C5 N1 119.0(3) . .
C4 C5 N1 117.7(3) . .
C5 C6 C1 117.9(3) . .
C5 C6 H6A 121.0 . .
C1 C6 H6A 121.0 . .
O2 C7 O1 122.0(3) . .
O2 C7 C1 117.8(3) . .
O1 C7 C1 120.1(3) . .
O4 C8 O3 125.9(3) . .
O4 C8 C3 117.4(3) . .
O3 C8 C3 116.7(3) . .
C14 C9 C10 119.9(3) . .
C14 C9 C15 119.2(3) . .
C10 C9 C15 120.9(3) . .
C11 C10 C9 120.3(3) . .
C11 C10 H10A 119.8 . .
C9 C10 H10A 119.8 . .
C12 C11 C10 120.2(3) . .
C12 C11 C16 120.2(3) . .
C10 C11 C16 119.6(3) . .
C13 C12 C11 118.1(3) . .
C13 C12 H12A 121.0 . .
C11 C12 H12A 121.0 . .
C14 C13 C12 123.1(3) . .
C14 C13 N2 119.1(3) . .
C12 C13 N2 117.8(3) . .
C13 C14 C9 118.4(3) . .
C13 C14 H14A 120.8 . .
C9 C14 H14A 120.8 . .
O7 C15 O8 125.8(3) . .
O7 C15 C9 116.1(3) . .
O8 C15 C9 118.1(3) . .
O9 C16 O10 124.4(4) . .
O9 C16 C11 123.5(4) . .
O10 C16 C11 112.1(3) . .
N3 C17 C18 123.9(4) . .
N3 C17 H17A 118.1 . .
C18 C17 H17A 118.1 . .
C19 C18 C17 118.9(5) . .
C19 C18 H18A 120.6 . .
C17 C18 H18A 120.6 . .
C18 C19 C20 120.0(4) . .
C18 C19 H19A 120.0 . .
C20 C19 H19A 120.0 . .
C19 C20 C28 117.7(4) . .
C19 C20 C21 123.3(5) . .
C28 C20 C21 119.0(5) . .
C22 C21 C20 121.1(5) . .
C22 C21 H21A 119.4 . .
C20 C21 H21A 119.4 . .
C21 C22 C23 122.4(5) . .
C21 C22 H22A 118.8 . .
C23 C22 H22A 118.8 . .
C24 C23 C27 117.3(4) . .
C24 C23 C22 124.4(5) . .
C27 C23 C22 118.2(5) . .
C25 C24 C23 120.6(4) . .
C25 C24 H24A 119.7 . .
C23 C24 H24A 119.7 . .
C24 C25 C26 118.5(5) . .
C24 C25 H25A 120.8 . .
C26 C25 H25A 120.8 . .
N4 C26 C25 123.5(5) . .
N4 C26 H26A 118.2 . .
C25 C26 H26A 118.2 . .
N4 C27 C23 122.6(4) . .
N4 C27 C28 118.2(3) . .
C23 C27 C28 119.2(4) . .
N3 C28 C20 121.9(4) . .
N3 C28 C27 118.1(3) . .
C20 C28 C27 120.0(4) . .

loop_
_geom_bond_atom_site_label_1
_geom_bond_atom_site_label_2
_geom_bond_distance
_geom_bond_site_symmetry_2
Tb1 O3 2.288(2) 2_776
Tb1 O7 2.311(2) 2_676
Tb1 O4 2.316(2) 1_455
Tb1 O8 2.352(2) .
Tb1 O2 2.406(2) .
Tb1 O1 2.458(2) .
Tb1 N3 2.533(3) .
Tb1 N4 2.574(3) .
O1 C7 1.258(3) .
O2 C7 1.254(4) .
O3 C8 1.252(4) .
O3 Tb1 2.288(2) 2_776
O4 C8 1.248(4) .
O4 Tb1 2.316(2) 1_655
O5 N1 1.212(4) .
O6 N1 1.208(4) .
O7 C15 1.244(4) .
O7 Tb1 2.311(2) 2_676
O8 C15 1.250(4) .
O9 C16 1.184(5) .
O10 C16 1.296(5) .
O10 H10 0.6676 .
O11 N2 1.203(5) .
O12 N2 1.220(5) .
N1 C5 1.468(4) .
N2 C13 1.486(5) .
N3 C17 1.315(5) .
N3 C28 1.353(5) .
N4 C26 1.314(5) .
N4 C27 1.364(5) .
C1 C2 1.385(4) .
C1 C6 1.387(4) .
C1 C7 1.504(4) .
C2 C3 1.393(4) .
C2 H2A 0.9300 .
C3 C4 1.385(4) .
C3 C8 1.497(4) .
C4 C5 1.385(4) .
C4 H4A 0.9300 .
C5 C6 1.374(4) .
C6 H6A 0.9300 .
C9 C14 1.380(4) .
C9 C10 1.390(4) .
C9 C15 1.506(4) .
C10 C11 1.383(5) .
C10 H10A 0.9300 .
C11 C12 1.381(5) .
C11 C16 1.501(5) .
C12 C13 1.375(5) .
C12 H12A 0.9300 .
C13 C14 1.372(5) .
C14 H14A 0.9300 .
C17 C18 1.395(6) .
C17 H17A 0.9300 .
C18 C19 1.337(7) .
C18 H18A 0.9300 .
C19 C20 1.398(7) .
C19 H19A 0.9300 .
C20 C28 1.410(5) .
C20 C21 1.415(7) .
C21 C22 1.322(8) .
C21 H21A 0.9300 .
C22 C23 1.433(7) .
C22 H22A 0.9300 .
C23 C24 1.384(7) .
C23 C27 1.410(5) .
C24 C25 1.353(8) .
C24 H24A 0.9300 .
C25 C26 1.409(6) .
C25 H25A 0.9300 .
C26 H26A 0.9300 .
C27 C28 1.429(6) .

loop_
_geom_hbond_atom_site_label_D
_geom_hbond_atom_site_label_H
_geom_hbond_atom_site_label_A
_geom_hbond_distance_DH
_geom_hbond_distance_HA
_geom_hbond_distance_DA
_geom_hbond_angle_DHA
_geom_hbond_site_symmetry_A
O10 H10 O1 0.67 2.18 2.733(3) 140.8 1_554
C19 H19A O6 0.93 2.62 3.517(5) 162.1 1_554
C6 H6A O6 0.93 2.71 3.521(4) 145.9 2_767
